data_1563392
loop_
_publ_author_name
'Zaikina, Julia V.'
'Zhou, Haidong'
'Latturner, Susan E.'

_publ_section_title
;
 Structural relationships between new carbide La14Sn(MnC6)3 and fully
 ordered La11(MnC6)3
;
_journal_issue 12
_journal_name_full 'Journal of Solid State Chemistry'
_journal_page_first 2987
_journal_page_last 2994
_journal_paper_doi 10.1016/j.jssc.2010.10.004
_journal_volume 183
_journal_year 2010
_chemical_formula_moiety 'C18 La11 Mn3'
_chemical_formula_sum 'C18 La11 Mn3'
_chemical_formula_weight 1908.97
_chemical_name_common 'lanthanum-manganese carbide'
_chemical_name_systematic 'lanthanum-manganese carbide'
_space_group_IT_number 148
_space_group_name_Hall '-R 3'
_space_group_name_H-M_alt 'R -3 :H'
_symmetry_cell_setting trigonal
_symmetry_space_group_name_H-M 'R -3 :H'
_atom_sites_solution_hydrogens none
_atom_sites_solution_primary direct
_atom_sites_solution_secondary difmap
_cell_angle_alpha 90.00
_cell_angle_beta 90.00
_cell_angle_gamma 120.00
_cell_formula_units_Z 6
_cell_length_a 15.2649(9)
_cell_length_b 15.2649(9)
_cell_length_c 16.0129(10)
_cell_measurement_reflns_used 8186
_cell_measurement_temperature 295(2)
_cell_measurement_theta_max 56.221
_cell_measurement_theta_min 5.337
_cell_volume 3231.4(3)
_computing_cell_refinement 'Saint (Bruker, 2008)'
_computing_data_collection 'APEX2 (Bruker, 2008)'
_computing_data_reduction 'Saint (Bruker, 2008)'
_computing_publication_material 'SHELXL-97 (Sheldrick, 1997)'
_computing_structure_refinement 'SHELXL-97 (Sheldrick, 1997)'
_computing_structure_solution 'SHELXS-97 (Sheldrick, 1990)'
_diffrn_ambient_temperature 295(2)
_diffrn_measured_fraction_theta_full 0.994
_diffrn_measured_fraction_theta_max 0.994
_diffrn_measurement_device_type 'Bruker APEX-II CCD area-detector'
_diffrn_measurement_method '\f and  \w scans'
_diffrn_radiation_monochromator graphite
_diffrn_radiation_source 'fine-focus sealed tube'
_diffrn_radiation_type MoK\a
_diffrn_radiation_wavelength 0.71073
_diffrn_reflns_av_R_equivalents 0.0313
_diffrn_reflns_av_sigmaI/netI 0.0179
_diffrn_reflns_limit_h_max 19
_diffrn_reflns_limit_h_min -19
_diffrn_reflns_limit_k_max 19
_diffrn_reflns_limit_k_min -19
_diffrn_reflns_limit_l_max 20
_diffrn_reflns_limit_l_min -20
_diffrn_reflns_number 11698
_diffrn_reflns_theta_full 27.50
_diffrn_reflns_theta_max 27.50
_diffrn_reflns_theta_min 2.00
_exptl_absorpt_coefficient_mu 22.962
_exptl_absorpt_correction_T_max 0.3931
_exptl_absorpt_correction_T_min 0.1692
_exptl_absorpt_correction_type numerical
_exptl_absorpt_process_details 'SADABS (Bruker, 2008)'
_exptl_crystal_colour 'metallic light grey'
_exptl_crystal_density_diffrn 5.886
_exptl_crystal_density_method 'not measured'
_exptl_crystal_description block
_exptl_crystal_F_000 4860
_exptl_crystal_size_max 0.12
_exptl_crystal_size_mid 0.12
_exptl_crystal_size_min 0.05
_refine_diff_density_max 1.009
_refine_diff_density_min -1.167
_refine_diff_density_rms 0.198
_refine_ls_extinction_coef 0.000301(8)
_refine_ls_extinction_expression Fc^*^=kFc[1+0.001xFc^2^\l^3^/sin(2\q)]^-1/4^
_refine_ls_extinction_method SHELXL
_refine_ls_goodness_of_fit_ref 1.341
_refine_ls_matrix_type full
_refine_ls_number_parameters 98
_refine_ls_number_reflns 1641
_refine_ls_number_restraints 0
_refine_ls_restrained_S_all 1.341
_refine_ls_R_factor_all 0.0220
_refine_ls_R_factor_gt 0.0197
_refine_ls_shift/su_max 0.001
_refine_ls_shift/su_mean 0.000
_refine_ls_structure_factor_coef Fsqd
_refine_ls_weighting_details 'calc w=1/[\s^2^(Fo^2^)+(0.0114P)^2^+37.6804P] where P=(Fo^2^+2Fc^2^)/3'
_refine_ls_weighting_scheme calc
_refine_ls_wR_factor_gt 0.0465
_refine_ls_wR_factor_ref 0.0472
_reflns_number_gt 1553
_reflns_number_total 1641
_reflns_threshold_expression >2sigma(I)
_cod_data_source_file JSSC-2010-183-2987.cif
_cod_data_source_block La11Mn3C18
_cod_original_sg_symbol_H-M 'R -3'
_cod_database_code 1563392

loop_
_symmetry_equiv_pos_as_xyz
'x, y, z'
'-y, x-y, z'
'-x+y, -x, z'
'x+2/3, y+1/3, z+1/3'
'-y+2/3, x-y+1/3, z+1/3'
'-x+y+2/3, -x+1/3, z+1/3'
'x+1/3, y+2/3, z+2/3'
'-y+1/3, x-y+2/3, z+2/3'
'-x+y+1/3, -x+2/3, z+2/3'
'-x, -y, -z'
'y, -x+y, -z'
'x-y, x, -z'
'-x+2/3, -y+1/3, -z+1/3'
'y+2/3, -x+y+1/3, -z+1/3'
'x-y+2/3, x+1/3, -z+1/3'
'-x+1/3, -y+2/3, -z+2/3'
'y+1/3, -x+y+2/3, -z+2/3'
'x-y+1/3, x+2/3, -z+2/3'

loop_
_atom_site_label
_atom_site_type_symbol
_atom_site_fract_x
_atom_site_fract_y
_atom_site_fract_z
_atom_site_U_iso_or_equiv
_atom_site_adp_type
_atom_site_occupancy
_atom_site_symmetry_multiplicity
_atom_site_calc_flag
_atom_site_refinement_flags
_atom_site_disorder_assembly
_atom_site_disorder_group
La1 La 0.15241(2) 0.24569(2) 0.080549(17) 0.00793(9) Uani 1 1 d . . .
La2 La 0.15769(2) 0.24382(2) 0.419220(18) 0.00867(9) Uani 1 1 d . . .
La3 La 0.24245(2) 0.09037(2) 0.249062(17) 0.00706(9) Uani 1 1 d . . .
La4 La 0.0000 0.0000 0.13663(3) 0.00904(13) Uani 1 3 d S . .
La5 La 0.0000 0.0000 0.36122(3) 0.00994(13) Uani 1 3 d S . .
Mn Mn 0.34178(5) 0.00454(5) 0.08374(5) 0.00788(17) Uani 1 1 d . . .
C1 C 0.1330(4) 0.4205(3) 0.0820(3) 0.0078(9) Uani 1 1 d . . .
C2 C 0.1896(4) 0.2378(4) 0.2489(3) 0.0075(9) Uani 1 1 d . . .
C3 C 0.2517(3) 0.0501(3) 0.0841(3) 0.0083(9) Uani 1 1 d . . .
C4 C 0.0930(4) 0.1596(4) 0.2488(3) 0.0092(9) Uani 1 1 d . . .
C5 C 0.1879(4) 0.0867(4) 0.4149(3) 0.0124(10) Uani 1 1 d . . .
C6 C 0.1869(4) 0.0849(4) 0.0843(3) 0.0112(10) Uani 1 1 d . . .

loop_
_atom_site_aniso_label
_atom_site_aniso_U_11
_atom_site_aniso_U_22
_atom_site_aniso_U_33
_atom_site_aniso_U_23
_atom_site_aniso_U_13
_atom_site_aniso_U_12
La1 0.00918(15) 0.00833(15) 0.00687(16) 0.00038(9) 0.00035(10) 0.00482(11)
La2 0.01044(15) 0.00975(15) 0.00724(16) -0.00042(10) -0.00021(10) 0.00610(12)
La3 0.00740(15) 0.00731(15) 0.00639(15) -0.00020(9) -0.00012(9) 0.00362(11)
La4 0.00736(16) 0.00736(16) 0.0124(3) 0.000 0.000 0.00368(8)
La5 0.00859(16) 0.00859(16) 0.0126(3) 0.000 0.000 0.00430(8)
Mn 0.0059(3) 0.0059(3) 0.0115(4) -0.0001(3) 0.0000(3) 0.0028(3)
C1 0.013(2) 0.007(2) 0.005(2) 0.0019(17) -0.0001(17) 0.0064(19)
C2 0.013(2) 0.011(2) 0.004(2) -0.0002(17) 0.0004(17) 0.010(2)
C3 0.007(2) 0.007(2) 0.007(2) 0.0021(17) 0.0011(17) 0.0008(19)
C4 0.010(2) 0.008(2) 0.012(2) -0.0023(18) -0.0011(18) 0.006(2)
C5 0.015(2) 0.014(3) 0.008(2) 0.0006(18) -0.0004(18) 0.007(2)
C6 0.012(2) 0.015(3) 0.008(2) 0.0007(18) 0.0028(18) 0.007(2)

loop_
_atom_type_symbol
_atom_type_description
_atom_type_scat_dispersion_real
_atom_type_scat_dispersion_imag
_atom_type_scat_source
C C 0.0033 0.0016 'International Tables Vol C Tables 4.2.6.8 and 6.1.1.4'
Mn Mn 0.3368 0.7283 'International Tables Vol C Tables 4.2.6.8 and 6.1.1.4'
La La -0.2871 2.4523 'International Tables Vol C Tables 4.2.6.8 and 6.1.1.4'

loop_
_geom_angle_atom_site_label_1
_geom_angle_atom_site_label_2
_geom_angle_atom_site_label_3
_geom_angle
_geom_angle_site_symmetry_1
_geom_angle_site_symmetry_3
C3 La1 C6 83.04(14) 12 .
C3 La1 C2 151.90(15) 12 .
C6 La1 C2 78.79(14) . .
C3 La1 C6 28.12(15) 12 12
C6 La1 C6 82.98(18) . 12
C2 La1 C6 160.56(14) . 12
C3 La1 C3 106.14(12) 12 2
C6 La1 C3 117.54(14) . 2
C2 La1 C3 101.23(14) . 2
C6 La1 C3 81.23(15) 12 2
C3 La1 C1 97.65(13) 12 .
C6 La1 C1 175.34(15) . .
C2 La1 C1 98.83(13) . .
C6 La1 C1 99.81(14) 12 .
C3 La1 C1 66.75(15) 2 .
C3 La1 C4 156.87(13) 12 .
C6 La1 C4 74.67(14) . .
C2 La1 C4 27.31(14) . .
C6 La1 C4 139.11(14) 12 .
C3 La1 C4 79.52(14) 2 .
C1 La1 C4 105.07(13) . .
C3 La1 C5 91.31(13) 12 9_554
C6 La1 C5 150.79(14) . 9_554
C2 La1 C5 94.18(14) . 9_554
C6 La1 C5 105.08(14) 12 9_554
C3 La1 C5 91.58(14) 2 9_554
C1 La1 C5 24.84(14) . 9_554
C4 La1 C5 111.17(13) . 9_554
C3 La1 Mn 104.17(10) 12 2
C6 La1 Mn 150.81(10) . 2
C2 La1 Mn 102.13(10) . 2
C6 La1 Mn 90.51(11) 12 2
C3 La1 Mn 33.30(10) 2 2
C1 La1 Mn 33.45(10) . 2
C4 La1 Mn 92.73(9) . 2
C5 La1 Mn 58.28(10) 9_554 2
C3 La1 La4 108.49(10) 12 .
C6 La1 La4 48.86(10) . .
C2 La1 La4 74.75(10) . .
C6 La1 La4 88.18(11) 12 .
C3 La1 La4 70.56(10) 2 .
C1 La1 La4 134.59(10) . .
C4 La1 La4 51.39(9) . .
C5 La1 La4 156.14(9) 9_554 .
Mn La1 La4 102.724(14) 2 .
C3 La1 Mn 125.70(11) 12 13
C6 La1 Mn 82.16(11) . 13
C2 La1 Mn 30.61(10) . 13
C6 La1 Mn 151.79(11) 12 13
C3 La1 Mn 126.96(10) 2 13
C1 La1 Mn 93.75(10) . 13
C4 La1 Mn 57.76(10) . 13
C5 La1 Mn 78.01(10) 9_554 13
Mn La1 Mn 113.64(2) 2 13
La4 La1 Mn 99.756(15) . 13
C3 La1 Mn 29.78(10) 12 12
C6 La1 Mn 85.33(10) . 12
C2 La1 Mn 126.46(10) . 12
C6 La1 Mn 57.90(11) 12 12
C3 La1 Mn 131.04(10) 2 12
C1 La1 Mn 92.98(10) . 12
C4 La1 Mn 149.22(9) . 12
C5 La1 Mn 76.13(10) 9_554 12
Mn La1 Mn 115.081(13) 2 12
La4 La1 Mn 127.492(15) . 12
Mn La1 Mn 97.017(12) 13 12
C5 La2 C1 83.64(15) . 16
C5 La2 C2 80.34(15) . .
C1 La2 C2 155.48(15) 16 .
C5 La2 C5 85.14(18) . 12_556
C1 La2 C5 27.56(15) 16 12_556
C2 La2 C5 162.92(14) . 12_556
C5 La2 C1 116.88(15) . 6_455
C1 La2 C1 104.53(13) 16 6_455
C2 La2 C1 99.24(14) . 6_455
C5 La2 C1 79.32(14) 12_556 6_455
C5 La2 C2 174.60(15) . 16
C1 La2 C2 97.28(13) 16 16
C2 La2 C2 97.04(12) . 16
C5 La2 C2 98.14(14) 12_556 16
C1 La2 C2 68.10(15) 6_455 16
C5 La2 C4 75.87(15) . .
C1 La2 C4 157.78(13) 16 .
C2 La2 C4 27.05(14) . .
C5 La2 C4 139.27(15) 12_556 .
C1 La2 C4 77.87(13) 6_455 .
C2 La2 C4 103.93(13) 16 .
C5 La2 Mn 151.11(11) . 4_455
C1 La2 Mn 102.73(10) 16 4_455
C2 La2 Mn 100.25(10) . 4_455
C5 La2 Mn 88.15(10) 12_556 4_455
C1 La2 Mn 34.26(10) 6_455 4_455
C2 La2 Mn 33.85(10) 16 4_455
C4 La2 Mn 91.52(9) . 4_455
C5 La2 La5 49.67(11) . .
C1 La2 La5 108.29(10) 16 .
C2 La2 La5 74.67(10) . .
C5 La2 La5 89.09(11) 12_556 .
C1 La2 La5 69.16(10) 6_455 .
C2 La2 La5 134.33(10) 16 .
C4 La2 La5 51.26(10) . .
Mn La2 La5 102.252(15) 4_455 .
C5 La2 Mn 83.73(11) . 13
C1 La2 Mn 128.65(11) 16 13
C2 La2 Mn 31.13(10) . 13
C5 La2 Mn 155.18(11) 12_556 13
C1 La2 Mn 125.47(10) 6_455 13
C2 La2 Mn 91.59(9) 16 13
C4 La2 Mn 58.01(10) . 13
Mn La2 Mn 111.771(16) 4_455 13
La5 La2 Mn 100.348(16) . 13
C5 La2 Mn 84.21(11) . 17
C1 La2 Mn 30.60(10) 16 17
C2 La2 Mn 128.42(10) . 17
C5 La2 Mn 58.16(11) 12_556 17
C1 La2 Mn 131.34(10) 6_455 17
C2 La2 Mn 93.87(9) 16 17
C4 La2 Mn 150.37(10) . 17
Mn La2 Mn 115.602(13) 4_455 17
La5 La2 Mn 126.892(15) . 17
Mn La2 Mn 98.606(12) 13 17
C5 La2 La1 133.08(11) . 16
C1 La2 La1 49.56(10) 16 16
C2 La2 La1 141.30(10) . 16
C5 La2 La1 55.72(11) 12_556 16
C1 La2 La1 83.11(10) 6_455 16
C2 La2 La1 47.75(9) 16 16
C4 La2 La1 150.75(9) . 16
Mn La2 La1 60.979(16) 4_455 16
La5 La2 La1 139.136(12) . 16
Mn La2 La1 120.331(15) 13 16
Mn La2 La1 54.654(14) 17 16
C3 La3 C4 84.45(14) . 3
C3 La3 C2 104.65(14) . .
C4 La3 C2 107.35(15) 3 .
C3 La3 C6 28.16(15) . .
C4 La3 C6 80.73(15) 3 .
C2 La3 C6 79.16(14) . .
C3 La3 C1 150.37(15) . 5
C4 La3 C1 83.11(14) 3 5
C2 La3 C1 104.71(14) . 5
C6 La3 C1 163.79(14) . 5
C3 La3 C5 165.81(14) . .
C4 La3 C5 81.38(15) 3 .
C2 La3 C5 79.03(14) . .
C6 La3 C5 146.08(16) . .
C1 La3 C5 27.52(15) 5 .
C3 La3 C3 96.35(13) . 13
C4 La3 C3 176.57(14) 3 13
C2 La3 C3 69.23(15) . 13
C6 La3 C3 98.40(14) . 13
C1 La3 C3 97.67(13) 5 13
C5 La3 C3 97.75(14) . 13
C3 La3 C4 102.43(14) . .
C4 La3 C4 80.13(19) 3 .
C2 La3 C4 27.21(14) . .
C6 La3 C4 74.28(15) . .
C1 La3 C4 101.78(14) 5 .
C5 La3 C4 74.42(15) . .
C3 La3 C4 96.44(14) 13 .
C3 La3 Mn 102.90(10) . 13
C4 La3 Mn 141.99(10) 3 13
C2 La3 Mn 34.64(11) . 13
C6 La3 Mn 88.68(11) . 13
C1 La3 Mn 103.46(10) 5 13
C5 La3 Mn 87.94(11) . 13
C3 La3 Mn 34.59(10) 13 13
C4 La3 Mn 61.85(10) . 13
C3 La3 Mn 29.56(10) . .
C4 La3 Mn 90.16(11) 3 .
C2 La3 Mn 130.27(10) . .
C6 La3 Mn 57.72(11) . .
C1 La3 Mn 123.75(10) 5 .
C5 La3 Mn 150.59(11) . .
C3 La3 Mn 92.16(10) 13 .
C4 La3 Mn 131.98(10) . .
Mn La3 Mn 114.657(15) 13 .
C3 La3 Mn 123.39(10) . 6
C4 La3 Mn 87.23(10) 3 6
C2 La3 Mn 131.12(10) . 6
C6 La3 Mn 149.70(11) . 6
C1 La3 Mn 29.30(10) 5 6
C5 La3 Mn 56.81(11) . 6
C3 La3 Mn 95.08(10) 13 6
C4 La3 Mn 130.94(10) . 6
Mn La3 Mn 116.82(2) 13 6
Mn La3 Mn 94.887(11) . 6
C3 La3 La1 137.05(10) . 5
C4 La3 La1 132.96(11) 3 5
C2 La3 La1 85.48(10) . 5
C6 La3 La1 146.11(10) . 5
C1 La3 La1 49.92(9) 5 5
C5 La3 La1 56.26(11) . 5
C3 La3 La1 47.75(10) 13 5
C4 La3 La1 104.16(10) . 5
Mn La3 La1 62.707(16) 13 5
Mn La3 La1 116.049(15) . 5
Mn La3 La1 54.137(13) 6 5
C6 La4 C6 110.21(11) 3 .
C6 La4 C6 110.21(11) 3 2
C6 La4 C6 110.21(11) . 2
C6 La4 C4 158.35(15) 3 .
C6 La4 C4 79.64(15) . .
C6 La4 C4 82.70(15) 2 .
C6 La4 C4 79.64(15) 3 3
C6 La4 C4 82.71(15) . 3
C6 La4 C4 158.35(15) 2 3
C4 La4 C4 82.70(16) . 3
C6 La4 C4 82.70(15) 3 2
C6 La4 C4 158.35(15) . 2
C6 La4 C4 79.64(15) 2 2
C4 La4 C4 82.70(16) . 2
C4 La4 C4 82.70(16) 3 2
C6 La4 La1 61.81(11) 3 2
C6 La4 La1 145.62(12) . 2
C6 La4 La1 52.61(11) 2 2
C4 La4 La1 120.72(10) . 2
C4 La4 La1 124.46(10) 3 2
C4 La4 La1 55.64(10) 2 2
C6 La4 La1 52.61(11) 3 3
C6 La4 La1 61.81(11) . 3
C6 La4 La1 145.62(12) 2 3
C4 La4 La1 124.46(10) . 3
C4 La4 La1 55.64(10) 3 3
C4 La4 La1 120.72(10) 2 3
La1 La4 La1 113.287(8) 2 3
C6 La4 La1 145.62(12) 3 .
C6 La4 La1 52.61(11) . .
C6 La4 La1 61.81(11) 2 .
C4 La4 La1 55.64(10) . .
C4 La4 La1 120.72(10) 3 .
C4 La4 La1 124.46(10) 2 .
La1 La4 La1 113.287(8) 2 .
La1 La4 La1 113.287(8) 3 .
C6 La4 La5 108.73(11) 3 .
C6 La4 La5 108.73(11) . .
C6 La4 La5 108.73(11) 2 .
C4 La4 La5 49.72(10) . .
C4 La4 La5 49.72(10) 3 .
C4 La4 La5 49.72(10) 2 .
La1 La4 La5 105.316(9) 2 .
La1 La4 La5 105.316(9) 3 .
La1 La4 La5 105.316(9) . .
C6 La4 La3 120.09(11) 3 .
C6 La4 La3 48.07(11) . .
C6 La4 La3 129.40(11) 2 .
C4 La4 La3 51.86(10) . .
C4 La4 La3 47.43(10) 3 .
C4 La4 La3 110.60(11) 2 .
La1 La4 La3 166.247(16) 2 .
La1 La4 La3 72.606(7) 3 .
La1 La4 La3 73.294(7) . .
La5 La4 La3 60.937(8) . .
C6 La4 La3 129.40(11) 3 2
C6 La4 La3 120.09(11) . 2
C6 La4 La3 48.07(11) 2 2
C4 La4 La3 47.43(10) . 2
C4 La4 La3 110.60(11) 3 2
C4 La4 La3 51.86(10) 2 2
La1 La4 La3 73.294(7) 2 2
La1 La4 La3 166.247(16) 3 2
La1 La4 La3 72.606(7) . 2
La5 La4 La3 60.937(8) . 2
La3 La4 La3 98.398(11) . 2
C5 La5 C5 109.88(11) . 3
C5 La5 C5 109.88(11) . 2
C5 La5 C5 109.88(11) 3 2
C5 La5 C4 158.59(15) . 2
C5 La5 C4 83.27(15) 3 2
C5 La5 C4 79.66(15) 2 2
C5 La5 C4 83.27(15) . 3
C5 La5 C4 79.66(15) 3 3
C5 La5 C4 158.59(15) 2 3
C4 La5 C4 82.63(15) 2 3
C5 La5 C4 79.66(15) . .
C5 La5 C4 158.59(15) 3 .
C5 La5 C4 83.27(15) 2 .
C4 La5 C4 82.63(15) 2 .
C4 La5 C4 82.63(15) 3 .
C5 La5 La2 50.44(11) . .
C5 La5 La2 144.40(12) 3 .
C5 La5 La2 63.65(11) 2 .
C4 La5 La2 126.07(10) 2 .
C4 La5 La2 119.75(10) 3 .
C4 La5 La2 56.33(10) . .
C5 La5 La2 144.40(12) . 2
C5 La5 La2 63.65(11) 3 2
C5 La5 La2 50.44(11) 2 2
C4 La5 La2 56.33(10) 2 2
C4 La5 La2 126.07(10) 3 2
C4 La5 La2 119.75(10) . 2
La2 La5 La2 112.829(8) . 2
C5 La5 La2 63.65(11) . 3
C5 La5 La2 50.44(11) 3 3
C5 La5 La2 144.40(12) 2 3
C4 La5 La2 119.75(10) 2 3
C4 La5 La2 56.33(10) 3 3
C4 La5 La2 126.07(10) . 3
La2 La5 La2 112.829(8) . 3
La2 La5 La2 112.829(8) 2 3
C5 La5 La4 109.06(11) . .
C5 La5 La4 109.06(11) 3 .
C5 La5 La4 109.06(11) 2 .
C4 La5 La4 49.67(10) 2 .
C4 La5 La4 49.67(10) 3 .
C4 La5 La4 49.67(10) . .
La2 La5 La4 105.860(10) . .
La2 La5 La4 105.860(10) 2 .
La2 La5 La4 105.860(10) 3 .
C5 La5 La3 129.92(11) . 3
C5 La5 La3 48.39(11) 3 3
C5 La5 La3 119.83(11) 2 3
C4 La5 La3 47.45(10) 2 3
C4 La5 La3 51.88(10) 3 3
C4 La5 La3 110.61(10) . 3
La2 La5 La3 166.805(16) . 3
La2 La5 La3 74.212(7) 2 3
La2 La5 La3 72.301(7) 3 3
La4 La5 La3 60.996(8) . 3
C5 La5 La3 119.83(11) . 2
C5 La5 La3 129.92(11) 3 2
C5 La5 La3 48.39(11) 2 2
C4 La5 La3 51.88(10) 2 2
C4 La5 La3 110.61(10) 3 2
C4 La5 La3 47.45(10) . 2
La2 La5 La3 74.212(7) . 2
La2 La5 La3 72.301(7) 2 2
La2 La5 La3 166.805(16) 3 2
La4 La5 La3 60.996(8) . 2
La3 La5 La3 98.474(11) 3 2
C2 Mn C3 119.4(2) 13 .
C2 Mn C1 124.36(19) 13 3
C3 Mn C1 116.19(19) . 3
C2 Mn La3 58.81(14) 13 13
C3 Mn La3 60.64(14) . 13
C1 Mn La3 176.75(15) 3 13
C2 Mn La2 63.83(14) 13 7_544
C3 Mn La2 176.64(14) . 7_544
C1 Mn La2 60.55(14) 3 7_544
La3 Mn La2 122.63(2) 13 7_544
C2 Mn La1 177.30(15) 13 3
C3 Mn La1 57.91(14) . 3
C1 Mn La1 58.28(14) 3 3
La3 Mn La1 118.54(2) 13 3
La2 Mn La1 118.83(2) 7_544 3
C2 Mn La2 52.03(15) 13 13
C3 Mn La2 114.17(15) . 13
C1 Mn La2 103.95(15) 3 13
La3 Mn La2 77.384(17) 13 13
La2 Mn La2 68.229(16) 7_544 13
La1 Mn La2 127.80(3) 3 13
C2 Mn La1 50.66(15) 13 13
C3 Mn La1 115.37(15) . 13
C1 Mn La1 104.57(15) 3 13
La3 Mn La1 77.959(17) 13 13
La2 Mn La1 65.758(15) 7_544 13
La1 Mn La1 130.28(3) 3 13
La2 Mn La1 100.759(19) 13 13
C2 Mn La2 116.97(15) 13 18_545
C3 Mn La2 101.63(15) . 18_545
C1 Mn La2 49.17(15) 3 18_545
La3 Mn La2 131.04(3) 13 18_545
La2 Mn La2 75.658(17) 7_544 18_545
La1 Mn La2 64.943(15) 3 18_545
La2 Mn La2 143.14(2) 13 18_545
La1 Mn La2 69.740(17) 13 18_545
C2 Mn La1 103.75(15) 13 11
C3 Mn La1 47.98(15) . 11
C1 Mn La1 112.66(15) 3 11
La3 Mn La1 64.889(15) 13 11
La2 Mn La1 133.19(3) 7_544 11
La1 Mn La1 74.120(17) 3 11
La2 Mn La1 69.608(17) 13 11
La1 Mn La1 142.75(2) 13 11
La2 Mn La1 138.61(2) 18_545 11
C2 Mn La3 103.89(15) 13 .
C3 Mn La3 47.62(15) . .
C1 Mn La3 113.32(15) 3 .
La3 Mn La3 65.343(15) 13 .
La2 Mn La3 131.97(3) 7_544 .
La1 Mn La3 74.783(16) 3 .
La2 Mn La3 142.71(2) 13 .
La1 Mn La3 71.397(17) 13 .
La2 Mn La3 69.928(17) 18_545 .
La1 Mn La3 94.329(18) 11 .
C2 Mn La3 117.91(15) 13 8_544
C3 Mn La3 101.60(15) . 8_544
C1 Mn La3 47.37(15) 3 8_544
La3 Mn La3 131.39(3) 13 8_544
La2 Mn La3 76.840(16) 7_544 8_544
La1 Mn La3 63.159(14) 3 8_544
La2 Mn La3 69.942(17) 13 8_544
La1 Mn La3 141.98(2) 13 8_544
La2 Mn La3 95.314(17) 18_545 8_544
La1 Mn La3 70.399(17) 11 8_544
La3 Mn La3 137.64(2) . 8_544
C5 C1 Mn 178.7(4) 9_554 2
C5 C1 La2 79.1(3) 9_554 16
Mn C1 La2 100.24(19) 2 16
C5 C1 La3 77.1(3) 9_554 9_554
Mn C1 La3 103.3(2) 2 9_554
La2 C1 La3 151.6(2) 16 9_554
C5 C1 La1 90.6(3) 9_554 .
Mn C1 La1 88.27(17) 2 .
La2 C1 La1 83.31(12) 16 .
La3 C1 La1 81.87(13) 9_554 .
C5 C1 La2 95.9(3) 9_554 8_554
Mn C1 La2 85.19(17) 2 8_554
La2 C1 La2 97.17(15) 16 8_554
La3 C1 La2 100.30(14) 9_554 8_554
La1 C1 La2 173.4(2) . 8_554
C4 C2 Mn 171.7(4) . 13
C4 C2 La3 85.1(3) . .
Mn C2 La3 86.55(17) 13 .
C4 C2 La1 83.2(3) . .
Mn C2 La1 98.73(19) 13 .
La3 C2 La1 100.81(15) . .
C4 C2 La2 84.1(3) . .
Mn C2 La2 96.84(19) 13 .
La3 C2 La2 98.88(15) . .
La1 C2 La2 155.51(19) . .
C4 C2 La2 106.0(3) . 16
Mn C2 La2 82.32(17) 13 16
La3 C2 La2 168.9(2) . 16
La1 C2 La2 80.52(12) . 16
La2 C2 La2 82.96(12) . 16
C6 C3 Mn 179.1(4) . .
C6 C3 La3 77.1(3) . .
Mn C3 La3 102.8(2) . .
C6 C3 La1 77.6(3) . 11
Mn C3 La1 102.2(2) . 11
La3 C3 La1 150.2(2) . 11
C6 C3 La3 94.3(3) . 13
Mn C3 La3 84.78(16) . 13
La3 C3 La3 83.65(13) . 13
La1 C3 La3 82.81(12) 11 13
C6 C3 La1 92.1(3) . 3
Mn C3 La1 88.79(18) . 3
La3 C3 La1 98.84(14) . 3
La1 C3 La1 97.57(15) 11 3
La3 C3 La1 173.5(2) 13 3
C2 C4 La3 132.5(3) . 2
C2 C4 La4 128.7(3) . .
La3 C4 La4 84.32(13) 2 .
C2 C4 La5 128.6(3) . .
La3 C4 La5 84.22(14) 2 .
La4 C4 La5 80.61(13) . .
C2 C4 La1 69.5(3) . .
La3 C4 La1 95.78(15) 2 .
La4 C4 La1 72.97(12) . .
La5 C4 La1 153.42(19) . .
C2 C4 La3 67.7(3) . .
La3 C4 La3 159.87(19) 2 .
La4 C4 La3 80.46(12) . .
La5 C4 La3 80.37(13) . .
La1 C4 La3 92.30(14) . .
C2 C4 La2 68.8(3) . .
La3 C4 La2 97.39(15) 2 .
La4 C4 La2 152.61(19) . .
La5 C4 La2 72.41(12) . .
La1 C4 La2 133.54(17) . .
La3 C4 La2 90.25(13) . .
C1 C5 La5 126.1(4) 5 .
C1 C5 La2 152.8(4) 5 .
La5 C5 La2 79.90(15) . .
C1 C5 La3 75.4(3) 5 .
La5 C5 La3 86.45(15) . .
La2 C5 La3 101.07(17) . .
C1 C5 La2 73.4(3) 5 11_556
La5 C5 La2 124.6(2) . 11_556
La2 C5 La2 99.72(17) . 11_556
La3 C5 La2 145.3(2) . 11_556
C1 C5 La1 64.6(3) 5 5
La5 C5 La1 156.9(2) . 5
La2 C5 La1 88.30(14) . 5
La3 C5 La1 76.29(13) . 5
La2 C5 La1 76.85(13) 11_556 5
C3 C6 La4 130.2(4) . .
C3 C6 La1 149.6(4) . .
La4 C6 La1 78.54(14) . .
C3 C6 La3 74.8(3) . .
La4 C6 La3 87.18(15) . .
La1 C6 La3 100.74(16) . .
C3 C6 La1 74.3(3) . 11
La4 C6 La1 125.2(2) . 11
La1 C6 La1 98.06(16) . 11
La3 C6 La1 145.3(2) . 11

loop_
_geom_bond_atom_site_label_1
_geom_bond_atom_site_label_2
_geom_bond_distance
_geom_bond_site_symmetry_2
La1 C3 2.730(5) 12
La1 C6 2.756(5) .
La1 C2 2.770(5) .
La1 C6 2.770(5) 12
La1 C3 2.816(5) 2
La1 C1 2.828(5) .
La1 C4 2.936(5) .
La1 C5 3.132(5) 9_554
La1 Mn 3.3232(8) 2
La1 La4 3.3999(4) .
La1 Mn 3.5396(9) 13
La1 Mn 3.5909(8) 12
La2 C5 2.661(5) .
La2 C1 2.724(5) 16
La2 C2 2.781(5) .
La2 C5 2.791(5) 12_556
La2 C1 2.835(5) 6_455
La2 C2 2.938(5) 16
La2 C4 2.967(5) .
La2 Mn 3.2440(8) 4_455
La2 La5 3.3986(4) .
La2 Mn 3.5019(9) 13
La2 Mn 3.5427(8) 17
La2 La1 3.6907(5) 16
La3 C3 2.732(5) .
La3 C4 2.743(5) 3
La3 C2 2.744(5) .
La3 C6 2.760(5) .
La3 C1 2.755(5) 5
La3 C5 2.775(5) .
La3 C3 2.802(5) 13
La3 C4 2.956(5) .
La3 Mn 3.2016(7) 13
La3 Mn 3.6070(9) .
La3 Mn 3.6440(8) 6
La3 La1 3.6588(4) 5
La4 C6 2.613(5) 3
La4 C6 2.613(5) .
La4 C6 2.613(5) 2
La4 C4 2.779(5) .
La4 C4 2.779(5) 3
La4 C4 2.779(5) 2
La4 La1 3.3999(4) 2
La4 La1 3.3999(4) 3
La4 La5 3.5963(7) .
La4 La3 3.7062(4) 2
La5 C5 2.631(5) .
La5 C5 2.631(5) 3
La5 C5 2.631(5) 2
La5 C4 2.781(5) 2
La5 C4 2.781(5) 3
La5 C4 2.781(5) .
La5 La2 3.3986(4) 2
La5 La2 3.3986(4) 3
La5 La3 3.7040(4) 3
La5 La3 3.7040(4) 2
Mn C2 1.823(5) 13
Mn C3 1.825(5) .
Mn C1 1.832(5) 3
Mn La3 3.2016(7) 13
Mn La2 3.2440(8) 7_544
Mn La1 3.3232(8) 3
Mn La2 3.5019(9) 13
Mn La1 3.5396(9) 13
Mn La2 3.5427(8) 18_545
Mn La1 3.5909(8) 11
Mn La3 3.6441(8) 8_544
C1 C5 1.315(7) 9_554
C1 Mn 1.832(5) 2
C1 La2 2.724(5) 16
C1 La3 2.756(5) 9_554
C1 La2 2.835(5) 8_554
C2 C4 1.357(7) .
C2 Mn 1.823(5) 13
C2 La2 2.938(5) 16
C3 C6 1.337(7) .
C3 La1 2.730(5) 11
C3 La3 2.802(5) 13
C3 La1 2.816(5) 3
C4 La3 2.743(5) 2
C5 C1 1.315(7) 5
C5 La2 2.791(5) 11_556
C5 La1 3.132(5) 5
C6 La1 2.770(5) 11
